data_8000177
loop_
_publ_author_name
'Yonekuta, Yasunori'
'Oyaizu, Kenichi'
'Nishide, Hiroyuki'

_publ_section_title
;
 Structural Implication of Oxoammonium Cations for Reversible Organic
 One-electron Redox Reaction to Nitroxide Radicals
;
_journal_issue 7
_journal_name_full 'Chemistry Letters'
_journal_page_first 866
_journal_paper_doi 10.1246/cl.2007.866
_journal_volume 36
_journal_year 2007
_chemical_absolute_configuration 'CHOOSE rm ad rmad syn or unk'
_chemical_formula_moiety 'C9 H17 B F4 N O '
_chemical_formula_sum 'C9 H17 B F4 N O'
_chemical_formula_weight 242.04
_space_group_IT_number 19
_symmetry_cell_setting orthorhombic
_symmetry_Int_Tables_number 19
_symmetry_space_group_name_Hall 'P 2ac 2ab'
_symmetry_space_group_name_H-M 'P 21 21 21'
_cell_angle_alpha 90.0000
_cell_angle_beta 90.0000
_cell_angle_gamma 90.0000
_cell_formula_units_Z 4
_cell_length_a 8.150(4)
_cell_length_b 9.612(5)
_cell_length_c 16.020(8)
_cell_measurement_reflns_used 3281
_cell_measurement_temperature 296.1
_cell_measurement_theta_max 25.3
_cell_measurement_theta_min 3.3
_cell_volume 1255.0(11)
_computing_cell_refinement PROCESS-AUTO
_computing_data_collection PROCESS-AUTO
_computing_data_reduction CrystalStructure
_computing_publication_material 'CrystalStructure 3.8'
_computing_structure_refinement CRYSTALS
_computing_structure_solution SIR92
_diffrn_detector_area_resol_mean 10.00
_diffrn_measured_fraction_theta_full 0.998
_diffrn_measured_fraction_theta_max 0.998
_diffrn_measurement_device_type 'Rigaku RAXIS-RAPID'
_diffrn_measurement_method \w
_diffrn_radiation_type 'Mo K\a'
_diffrn_radiation_wavelength 0.71075
_diffrn_reflns_av_R_equivalents 0.031
_diffrn_reflns_limit_h_max 9
_diffrn_reflns_limit_h_min -9
_diffrn_reflns_limit_k_max 11
_diffrn_reflns_limit_k_min -11
_diffrn_reflns_limit_l_max 19
_diffrn_reflns_limit_l_min -19
_diffrn_reflns_number 10011
_diffrn_reflns_theta_full 25.34
_diffrn_reflns_theta_max 25.34
_exptl_absorpt_coefficient_mu 0.121
_exptl_absorpt_correction_T_max 0.976
_exptl_absorpt_correction_T_min 0.575
_exptl_absorpt_correction_type multi-scan
_exptl_absorpt_process_details
;
    Higashi, T. (1995). Program for Absorption Correction.
    Rigaku Corporation, Tokyo, Japan.
;
_exptl_crystal_colour yellow
_exptl_crystal_density_diffrn 1.281
_exptl_crystal_density_method 'not measured'
_exptl_crystal_description needle
_exptl_crystal_F_000 508.00
_exptl_crystal_size_max 0.50
_exptl_crystal_size_mid 0.30
_exptl_crystal_size_min 0.20
_refine_diff_density_max 0.69
_refine_diff_density_min -0.44
_refine_ls_abs_structure_details 'Flack, H. D. (1983), Acta Cryst. A39, 876-881.  949 Friedel Pairs'
_refine_ls_abs_structure_Flack -0(4)
_refine_ls_extinction_coef -18(3)
_refine_ls_extinction_method 'Larson (1970) Crystallographic Computing eq. 22'
_refine_ls_goodness_of_fit_ref 2.009
_refine_ls_hydrogen_treatment refall
_refine_ls_number_parameters 181
_refine_ls_number_reflns 1234
_refine_ls_R_factor_gt 0.0872
_refine_ls_shift/su_max 0.2534
_refine_ls_structure_factor_coef F
_refine_ls_weighting_details 'w = 1.0'
_refine_ls_weighting_scheme unit
_refine_ls_wR_factor_ref 0.0706
_reflns_number_gt 1220
_reflns_number_total 2290
_reflns_threshold_expression F^2^>2.0\s(F^2^)
_cod_data_source_file 36-866sup1.cif
_cod_data_source_block '_nishide_yonekuta_3'
_cod_original_formula_sum 'C9 H17 B F4 N O '
_cod_database_code 8000177

loop_
_symmetry_equiv_pos_site_id
_symmetry_equiv_pos_as_xyz
1 +X,+Y,+Z
2 1/2+X,1/2-Y,-Z
3 -X,1/2+Y,1/2-Z
4 1/2-X,-Y,1/2+Z

loop_
_atom_site_label
_atom_site_type_symbol
_atom_site_fract_x
_atom_site_fract_y
_atom_site_fract_z
_atom_site_U_iso_or_equiv
_atom_site_adp_type
_atom_site_occupancy
_atom_site_symmetry_multiplicity
_atom_site_calc_flag
_atom_site_refinement_flags
F(3) F 0.7230(10) 0.3679(6) 0.1215(4) 0.211(4) Uani 1.47 1 d P
F(4) F 0.9425(9) 0.4926(9) 0.1226(4) 0.185(3) Uani 1.28 1 d P
F(2) F 0.7123(10) 0.5884(7) 0.0986(4) 0.187(3) Uani 1.42 1 d P
F(1) F 0.7723(8) 0.5110(8) 0.2202(4) 0.172(3) Uani 1.32 1 d P
O(1) O 0.9468(7) 0.1605(7) 0.2166(4) 0.068(2) Uani 1.12 1 d P
N(1) N 0.8649(9) 0.0815(7) 0.1782(4) 0.060(2) Uani 1.19 1 d P
C(1) C 0.7021(9) 0.0349(8) 0.2160(5) 0.073(2) Uani 1.23 1 d P
C(4) C 0.789(3) 0.0301(17) 0.0332(6) 0.172(7) Uani 1.52 1 d P
C(9) C 1.0083(12) -0.1133(9) 0.1056(6) 0.144(4) Uani 1.49 1 d P
C(6) C 0.6632(10) 0.1389(9) 0.2832(6) 0.113(4) Uani 1.40 1 d P
C(7) C 0.7255(11) -0.1092(8) 0.2547(6) 0.122(4) Uani 1.48 1 d P
C(5) C 0.9314(13) 0.0308(9) 0.0940(5) 0.083(3) Uani 1.22 1 d P
C(2) C 0.5742(12) 0.0369(12) 0.1469(8) 0.141(5) Uani 1.42 1 d P
C(8) C 1.0656(15) 0.1344(10) 0.0715(6) 0.145(5) Uani 1.35 1 d P
C(3) C 0.627(2) -0.0408(16) 0.0699(14) 0.175(8) Uani 1.40 1 d P
B(1) B 0.7847(16) 0.4885(9) 0.1405(6) 0.056(4) Uani 1.08 1 d P
H(5) H 0.7643 0.1237 0.0190 0.207 Uiso 1.00 1 c R
H(6) H 0.8188 -0.0196 -0.0158 0.207 Uiso 1.00 1 c R
H(16) H 1.1204 -0.1053 0.1211 0.173 Uiso 1.00 1 c R
H(17) H 0.9999 -0.1659 0.0556 0.173 Uiso 1.00 1 c R
H(18) H 0.9493 -0.1587 0.1488 0.173 Uiso 1.00 1 c R
H(8) H 0.7112 0.1088 0.3341 0.135 Uiso 1.00 1 c R
H(9) H 0.5480 0.1486 0.2903 0.135 Uiso 1.00 1 c R
H(7) H 0.7090 0.2260 0.2675 0.135 Uiso 1.00 1 c R
H(12) H 0.6992 -0.1773 0.2138 0.146 Uiso 1.00 1 c R
H(10) H 0.6557 -0.1204 0.3017 0.146 Uiso 1.00 1 c R
H(11) H 0.8366 -0.1202 0.2715 0.146 Uiso 1.00 1 c R
H(2) H 0.4765 -0.0068 0.1658 0.169 Uiso 1.00 1 c R
H(1) H 0.5515 0.1309 0.1327 0.169 Uiso 1.00 1 c R
H(13) H 1.0207 0.2092 0.0402 0.173 Uiso 1.00 1 c R
H(14) H 1.1487 0.0898 0.0396 0.173 Uiso 1.00 1 c R
H(15) H 1.1115 0.1692 0.1218 0.174 Uiso 1.00 1 c R
H(3) H 0.5427 -0.0372 0.0292 0.210 Uiso 1.00 1 c R
H(4) H 0.6501 -0.1351 0.0834 0.210 Uiso 1.00 1 c R

loop_
_atom_site_aniso_label
_atom_site_aniso_U_11
_atom_site_aniso_U_22
_atom_site_aniso_U_33
_atom_site_aniso_U_12
_atom_site_aniso_U_13
_atom_site_aniso_U_23
F(3) 0.324(10) 0.132(6) 0.177(7) -0.069(6) -0.093(7) 0.025(4)
F(4) 0.128(7) 0.216(8) 0.212(8) 0.016(6) 0.048(5) 0.016(7)
F(2) 0.236(8) 0.127(5) 0.199(7) 0.035(5) -0.064(6) 0.019(4)
F(1) 0.208(7) 0.192(6) 0.116(6) -0.017(6) -0.009(5) -0.025(4)
O(1) 0.058(4) 0.075(4) 0.072(4) -0.011(3) -0.002(3) -0.004(3)
N(1) 0.066(5) 0.054(4) 0.061(4) 0.009(4) -0.002(3) 0.016(4)
C(1) 0.064(5) 0.071(5) 0.084(6) -0.009(4) 0.001(5) 0.004(5)
C(4) 0.27(2) 0.156(13) 0.087(7) 0.063(14) -0.043(9) -0.002(7)
C(9) 0.188(11) 0.079(6) 0.166(11) 0.017(6) 0.002(8) 0.005(5)
C(6) 0.113(8) 0.094(7) 0.131(8) 0.004(5) 0.015(6) 0.018(6)
C(7) 0.132(8) 0.074(5) 0.159(9) 0.001(5) -0.008(6) 0.010(5)
C(5) 0.123(8) 0.070(6) 0.056(6) 0.012(6) 0.020(5) 0.008(4)
C(2) 0.114(8) 0.134(10) 0.174(13) -0.006(7) -0.072(8) -0.013(9)
C(8) 0.210(14) 0.091(8) 0.133(10) 0.019(8) 0.066(10) -0.002(6)
C(3) 0.21(2) 0.139(12) 0.175(18) 0.010(13) -0.135(15) -0.023(12)
B(1) 0.082(10) 0.028(6) 0.059(8) -0.006(5) -0.003(5) -0.010(4)

loop_
_atom_type_symbol
_atom_type_description
_atom_type_scat_dispersion_real
_atom_type_scat_dispersion_imag
_atom_type_scat_source
C C 0.003 0.002
;
International Tables for Crystallography
(1992, Vol. C, Tables 4.2.6.8 and 6.1.1.4)
;
H H 0.000 0.000
;
International Tables for Crystallography
(1992, Vol. C, Table 6.1.1.4)
;
O O 0.011 0.006
;
International Tables for Crystallography
(1992, Vol. C, Tables 4.2.6.8 and 6.1.1.4)
;
N N 0.006 0.003
;
International Tables for Crystallography
(1992, Vol. C, Tables 4.2.6.8 and 6.1.1.4)
;
B B 0.001 0.001
;
International Tables for Crystallography
(1992, Vol. C, Tables 4.2.6.8 and 6.1.1.4)
;
F F 0.017 0.010
;
International Tables for Crystallography
(1992, Vol. C, Tables 4.2.6.8 and 6.1.1.4)
;

loop_
_geom_angle_atom_site_label_1
_geom_angle_atom_site_label_2
_geom_angle_atom_site_label_3
_geom_angle
_geom_angle_publ_flag
O(1) N(1) C(1) 118.1(7) yes
O(1) N(1) C(5) 117.5(7) yes
C(1) N(1) C(5) 124.3(7) yes
N(1) C(1) C(6) 105.8(6) yes
N(1) C(1) C(7) 108.5(6) yes
N(1) C(1) C(2) 107.6(7) yes
C(6) C(1) C(7) 109.8(7) yes
C(6) C(1) C(2) 111.6(7) yes
C(7) C(1) C(2) 113.1(7) yes
C(5) C(4) C(3) 113.4(11) yes
N(1) C(5) C(4) 107.3(9) yes
N(1) C(5) C(9) 109.1(7) yes
N(1) C(5) C(8) 104.8(7) yes
C(4) C(5) C(9) 112.8(9) yes
C(4) C(5) C(8) 113.5(9) yes
C(9) C(5) C(8) 109.0(8) yes
C(1) C(2) C(3) 113.2(11) yes
C(4) C(3) C(2) 109.1(13) yes
F(3) B(1) F(4) 110.7(9) yes
F(3) B(1) F(2) 111.0(9) yes
F(3) B(1) F(1) 110.4(9) yes
F(4) B(1) F(2) 107.8(9) yes
F(4) B(1) F(1) 106.6(9) yes
F(2) B(1) F(1) 110.3(9) yes
C(5) C(4) H(5) 108.4 no
C(5) C(4) H(6) 109.9 no
C(3) C(4) H(5) 108.3 no
C(3) C(4) H(6) 107.3 no
H(5) C(4) H(6) 109.5 no
C(5) C(9) H(16) 110.6 no
C(5) C(9) H(17) 110.5 no
C(5) C(9) H(18) 107.3 no
H(16) C(9) H(17) 109.5 no
H(16) C(9) H(18) 109.5 no
H(17) C(9) H(18) 109.5 no
C(1) C(6) H(8) 109.0 no
C(1) C(6) H(9) 111.1 no
C(1) C(6) H(7) 108.3 no
H(8) C(6) H(9) 109.5 no
H(8) C(6) H(7) 109.5 no
H(9) C(6) H(7) 109.5 no
C(1) C(7) H(12) 108.4 no
C(1) C(7) H(10) 110.4 no
C(1) C(7) H(11) 109.5 no
H(12) C(7) H(10) 109.5 no
H(12) C(7) H(11) 109.5 no
H(10) C(7) H(11) 109.5 no
C(1) C(2) H(2) 109.7 no
C(1) C(2) H(1) 108.6 no
C(3) C(2) H(2) 106.4 no
C(3) C(2) H(1) 109.4 no
H(2) C(2) H(1) 109.5 no
C(5) C(8) H(13) 110.1 no
C(5) C(8) H(14) 110.1 no
C(5) C(8) H(15) 108.2 no
H(13) C(8) H(14) 109.5 no
H(13) C(8) H(15) 109.5 no
H(14) C(8) H(15) 109.5 no
C(4) C(3) H(3) 109.4 no
C(4) C(3) H(4) 109.2 no
C(2) C(3) H(3) 109.6 no
C(2) C(3) H(4) 110.1 no
H(3) C(3) H(4) 109.5 no

loop_
_geom_bond_atom_site_label_1
_geom_bond_atom_site_label_2
_geom_bond_distance
_geom_bond_publ_flag
F(3) B(1) 1.301(12) yes
F(4) B(1) 1.318(15) yes
F(2) B(1) 1.312(13) yes
F(1) B(1) 1.298(12) yes
O(1) N(1) 1.184(10) yes
N(1) C(1) 1.527(11) yes
N(1) C(5) 1.532(11) yes
C(1) C(6) 1.502(12) yes
C(1) C(7) 1.529(11) yes
C(1) C(2) 1.521(14) yes
C(4) C(5) 1.51(2) yes
C(4) C(3) 1.60(3) yes
C(9) C(5) 1.531(13) yes
C(5) C(8) 1.523(15) yes
C(2) C(3) 1.51(2) yes
C(4) H(5) 0.950 no
C(4) H(6) 0.950 no
C(9) H(16) 0.950 no
C(9) H(17) 0.950 no
C(9) H(18) 0.950 no
C(6) H(8) 0.950 no
C(6) H(9) 0.950 no
C(6) H(7) 0.950 no
C(7) H(12) 0.950 no
C(7) H(10) 0.950 no
C(7) H(11) 0.950 no
C(2) H(2) 0.950 no
C(2) H(1) 0.950 no
C(8) H(13) 0.950 no
C(8) H(14) 0.950 no
C(8) H(15) 0.950 no
C(3) H(3) 0.950 no
C(3) H(4) 0.950 no

loop_
_geom_contact_atom_site_label_1
_geom_contact_atom_site_label_2
_geom_contact_distance
_geom_contact_site_symmetry_2
F(3) O(1) 3.102(9) .
F(3) N(1) 3.121(10) .
F(3) C(1) 3.545(10) .
F(3) C(4) 3.582(17) .
F(3) C(6) 3.433(11) .
F(3) C(2) 3.429(13) .
F(3) C(8) 3.347(12) 2_455
F(4) O(1) 3.530(11) .
F(4) O(1) 3.171(10) 3_755
F(4) C(7) 3.485(12) 3_755
F(4) C(3) 3.46(2) 2_555
F(1) O(1) 2.887(9) 3_755
F(1) N(1) 3.443(10) 3_755
F(1) C(9) 3.524(12) 3_755
F(1) C(2) 3.545(13) 3_655
O(1) F(3) 3.102(9) .
O(1) F(4) 3.530(11) .
O(1) F(4) 3.171(10) 3_745
O(1) F(1) 2.887(9) 3_745
O(1) C(7) 3.500(10) 3_755
O(1) B(1) 3.572(13) 3_745
N(1) F(3) 3.121(10) .
N(1) F(1) 3.443(10) 3_745
C(1) F(3) 3.545(10) .
C(4) F(3) 3.582(17) .
C(9) F(1) 3.524(12) 3_745
C(6) F(3) 3.433(11) .
C(7) F(4) 3.485(12) 3_745
C(7) O(1) 3.500(10) 3_745
C(2) F(3) 3.429(13) .
C(2) F(1) 3.545(13) 3_645
C(8) F(3) 3.347(12) 2_555
C(3) F(4) 3.46(2) 2_455
B(1) O(1) 3.572(13) 3_755
F(3) H(5) 2.884 .
F(3) H(7) 2.710 .
F(3) H(10) 3.325 3_655
F(3) H(1) 2.679 .
F(3) H(13) 3.148 .
F(3) H(13) 3.159 2_455
F(3) H(14) 2.683 2_455
F(4) H(6) 3.523 2_555
F(4) H(17) 3.485 1_565
F(4) H(18) 3.378 1_565
F(4) H(8) 3.114 3_755
F(4) H(11) 2.701 3_755
F(4) H(13) 3.093 .
F(4) H(15) 3.400 .
F(4) H(3) 2.601 2_555
F(2) H(6) 3.533 2_455
F(2) H(17) 3.398 1_565
F(2) H(17) 3.107 2_455
F(2) H(18) 3.207 1_565
F(2) H(9) 2.829 3_655
F(2) H(12) 2.914 1_565
F(2) H(14) 2.847 2_455
F(2) H(3) 3.418 2_555
F(2) H(4) 2.716 1_565
F(1) H(16) 2.913 3_755
F(1) H(18) 3.495 3_755
F(1) H(9) 2.931 3_655
F(1) H(7) 2.889 .
F(1) H(12) 3.057 1_565
F(1) H(11) 3.431 3_755
F(1) H(2) 2.734 3_655
F(1) H(15) 3.101 3_755
O(1) H(16) 3.483 3_755
O(1) H(18) 2.896 3_755
O(1) H(12) 3.464 3_755
O(1) H(11) 2.757 3_755
C(4) H(8) 3.459 4_654
C(4) H(13) 3.529 2_455
C(9) H(7) 3.440 3_745
C(6) H(6) 3.423 4_655
C(6) H(16) 3.393 3_755
C(6) H(12) 3.442 3_655
C(7) H(9) 3.303 3_645
C(7) H(15) 3.196 3_745
C(8) H(5) 3.183 2_555
C(8) H(11) 3.540 3_755
B(1) H(9) 3.309 3_655
B(1) H(7) 3.300 .
B(1) H(12) 3.491 1_565
B(1) H(11) 3.551 3_755
B(1) H(14) 3.182 2_455
B(1) H(3) 3.468 2_555
H(5) F(3) 2.884 .
H(5) C(8) 3.183 2_455
H(5) H(10) 3.542 4_654
H(5) H(13) 2.724 2_455
H(5) H(14) 3.059 2_455
H(5) H(15) 3.256 2_455
H(6) F(4) 3.523 2_455
H(6) F(2) 3.533 2_555
H(6) C(6) 3.423 4_654
H(6) H(8) 2.565 4_654
H(6) H(9) 3.517 4_654
H(6) H(10) 3.226 4_654
H(16) F(1) 2.913 3_745
H(16) O(1) 3.483 3_745
H(16) C(6) 3.393 3_745
H(16) H(8) 3.155 3_745
H(16) H(7) 2.784 3_745
H(16) H(2) 3.135 1_655
H(17) F(4) 3.485 1_545
H(17) F(2) 3.398 1_545
H(17) F(2) 3.107 2_555
H(17) H(3) 3.179 2_545
H(17) H(4) 3.180 2_545
H(18) F(4) 3.378 1_545
H(18) F(2) 3.207 1_545
H(18) F(1) 3.495 3_745
H(18) O(1) 2.896 3_745
H(18) H(8) 3.567 3_745
H(18) H(7) 3.284 3_745
H(8) F(4) 3.114 3_745
H(8) C(4) 3.459 4_655
H(8) H(6) 2.565 4_655
H(8) H(16) 3.155 3_755
H(8) H(18) 3.567 3_755
H(9) F(2) 2.829 3_645
H(9) F(1) 2.931 3_645
H(9) C(7) 3.303 3_655
H(9) B(1) 3.309 3_645
H(9) H(6) 3.517 4_655
H(9) H(12) 2.620 3_655
H(9) H(10) 3.140 3_655
H(9) H(2) 3.392 3_655
H(9) H(4) 3.320 3_655
H(7) F(3) 2.710 .
H(7) F(1) 2.889 .
H(7) C(9) 3.440 3_755
H(7) B(1) 3.300 .
H(7) H(16) 2.784 3_755
H(7) H(18) 3.284 3_755
H(7) H(12) 3.467 3_655
H(7) H(10) 3.499 3_655
H(7) H(2) 3.166 3_655
H(12) F(2) 2.914 1_545
H(12) F(1) 3.057 1_545
H(12) O(1) 3.464 3_745
H(12) C(6) 3.442 3_645
H(12) B(1) 3.491 1_545
H(12) H(9) 2.620 3_645
H(12) H(7) 3.467 3_645
H(12) H(15) 3.390 3_745
H(10) F(3) 3.325 3_645
H(10) H(5) 3.542 4_655
H(10) H(6) 3.226 4_655
H(10) H(9) 3.140 3_645
H(10) H(7) 3.499 3_645
H(10) H(1) 3.109 3_645
H(10) H(15) 3.031 3_745
H(11) F(4) 2.701 3_745
H(11) F(1) 3.431 3_745
H(11) O(1) 2.757 3_745
H(11) C(8) 3.540 3_745
H(11) B(1) 3.551 3_745
H(11) H(15) 2.684 3_745
H(2) F(1) 2.734 3_645
H(2) H(16) 3.135 1_455
H(2) H(9) 3.392 3_645
H(2) H(7) 3.166 3_645
H(2) H(14) 3.477 1_455
H(2) H(15) 3.494 1_455
H(1) F(3) 2.679 .
H(1) H(10) 3.109 3_655
H(1) H(13) 3.178 2_455
H(13) F(3) 3.148 .
H(13) F(3) 3.159 2_555
H(13) F(4) 3.093 .
H(13) C(4) 3.529 2_555
H(13) H(5) 2.724 2_555
H(13) H(1) 3.178 2_555
H(13) H(3) 3.347 2_555
H(14) F(3) 2.683 2_555
H(14) F(2) 2.847 2_555
H(14) B(1) 3.182 2_555
H(14) H(5) 3.059 2_555
H(14) H(2) 3.477 1_655
H(14) H(3) 3.440 1_655
H(15) F(4) 3.400 .
H(15) F(1) 3.101 3_745
H(15) C(7) 3.196 3_755
H(15) H(5) 3.256 2_555
H(15) H(12) 3.390 3_755
H(15) H(10) 3.031 3_755
H(15) H(11) 2.684 3_755
H(15) H(2) 3.494 1_655
H(3) F(4) 2.601 2_455
H(3) F(2) 3.418 2_455
H(3) B(1) 3.468 2_455
H(3) H(17) 3.179 2_445
H(3) H(13) 3.347 2_455
H(3) H(14) 3.440 1_455
H(4) F(2) 2.716 1_545
H(4) H(17) 3.180 2_445
H(4) H(9) 3.320 3_645

loop_
_geom_torsion_atom_site_label_1
_geom_torsion_atom_site_label_2
_geom_torsion_atom_site_label_3
_geom_torsion_atom_site_label_4
_geom_torsion
O(1) N(1) C(1) C(6) 17.5(10)
O(1) N(1) C(1) C(7) -100.3(8)
O(1) N(1) C(1) C(2) 137.0(8)
O(1) N(1) C(5) C(4) -138.2(9)
O(1) N(1) C(5) C(9) 99.3(9)
O(1) N(1) C(5) C(8) -17.3(10)
C(1) N(1) C(5) C(4) 42.9(11)
C(1) N(1) C(5) C(9) -79.6(10)
C(1) N(1) C(5) C(8) 163.8(7)
C(5) N(1) C(1) C(6) -163.6(7)
C(5) N(1) C(1) C(7) 78.5(9)
C(5) N(1) C(1) C(2) -44.2(10)
N(1) C(1) C(2) C(3) 51.2(12)
C(6) C(1) C(2) C(3) 166.9(10)
C(7) C(1) C(2) C(3) -68.7(12)
C(5) C(4) C(3) C(2) 59.6(18)
C(3) C(4) C(5) N(1) -47.0(14)
C(3) C(4) C(5) C(9) 73.1(14)
C(3) C(4) C(5) C(8) -162.2(11)
C(1) C(2) C(3) C(4) -60.9(16)
